data_4346639
loop_
_publ_author_name
'Chang, Meng-Chih'
'Lu, Wei-Yi'
'Chang, Heng-Yi'
'Lai, Yi-Chun'
'Chiang, Michael Y.'
'Chen, Hsing-Yin'
'Chen, Hsuan-Ying'

_publ_section_title
;
 Comparative Study of Aluminum Complexes Bearing N,O- and N,S-Schiff Base
 in Ring-Opening Polymerization of \e-Caprolactone and L-Lactide.
;
_journal_issue 23
_journal_name_full 'Inorganic chemistry'
_journal_page_first 11292
_journal_page_last 11298
_journal_paper_doi 10.1021/acs.inorgchem.5b01858
_journal_volume 54
_journal_year 2015
_chemical_formula_moiety 'C13 H20 Al N S'
_chemical_formula_sum 'C13 H20 Al N S'
_chemical_formula_weight 249.34
_chemical_name_common alsntbu
_space_group_IT_number 14
_space_group_name_Hall '-P 2yn'
_space_group_name_H-M_alt 'P 1 21/n 1'
_symmetry_cell_setting monoclinic
_symmetry_space_group_name_Hall '-P 2yn'
_symmetry_space_group_name_H-M 'P 1 21/n 1'
_atom_sites_solution_hydrogens geom
_atom_sites_solution_primary direct
_atom_sites_solution_secondary difmap
_audit_creation_method SHELXL-97
_cell_angle_alpha 90.00
_cell_angle_beta 104.814(3)
_cell_angle_gamma 90.00
_cell_formula_units_Z 4
_cell_length_a 12.2057(4)
_cell_length_b 8.6301(2)
_cell_length_c 13.8711(4)
_cell_measurement_reflns_used 3885
_cell_measurement_temperature 150
_cell_measurement_theta_max 29.2028
_cell_measurement_theta_min 2.8011
_cell_volume 1412.57(7)
_computing_cell_refinement
; 
CrysAlisPro, Agilent Technologies, 
Version 1.171.35.21 (release 20-01-2012 CrysAlis171 .NET) 
(compiled Jan 23 2012,18:06:46) 
;
_computing_data_collection
; 
CrysAlisPro, Agilent Technologies, 
Version 1.171.35.21 (release 20-01-2012 CrysAlis171 .NET) 
(compiled Jan 23 2012,18:06:46) 
;
_computing_data_reduction
; 
CrysAlisPro, Agilent Technologies, 
Version 1.171.35.21 (release 20-01-2012 CrysAlis171 .NET) 
(compiled Jan 23 2012,18:06:46) 
;
_computing_molecular_graphics 'Bruker SHELXTL'
_computing_publication_material 'Bruker SHELXTL'
_computing_structure_refinement 'SHELXL-97 (Sheldrick, 2008)'
_computing_structure_solution 'SHELXS-97 (Sheldrick, 2008)'
_diffrn_ambient_temperature 150
_diffrn_detector_area_resol_mean 16.0690
_diffrn_measured_fraction_theta_full 0.999
_diffrn_measured_fraction_theta_max 0.999
_diffrn_measurement_device_type 'Xcalibur, Sapphire3, Gemini'
_diffrn_measurement_method '\w scans'
_diffrn_radiation_monochromator graphite
_diffrn_radiation_source 'Enhance (Mo) X-ray Source'
_diffrn_radiation_type MoK\a
_diffrn_radiation_wavelength 0.71073
_diffrn_reflns_av_R_equivalents 0.0435
_diffrn_reflns_av_sigmaI/netI 0.0357
_diffrn_reflns_limit_h_max 15
_diffrn_reflns_limit_h_min -15
_diffrn_reflns_limit_k_max 10
_diffrn_reflns_limit_k_min -10
_diffrn_reflns_limit_l_max 17
_diffrn_reflns_limit_l_min -17
_diffrn_reflns_number 14245
_diffrn_reflns_theta_full 26.00
_diffrn_reflns_theta_max 26.00
_diffrn_reflns_theta_min 2.81
_exptl_absorpt_coefficient_mu 0.267
_exptl_absorpt_correction_T_max 1.00000
_exptl_absorpt_correction_T_min 0.99186
_exptl_absorpt_correction_type multi-scan
_exptl_absorpt_process_details
; 
CrysAlisPro, Agilent Technologies, 
Version 1.171.35.21 (release 20-01-2012 CrysAlis171 .NET) 
(compiled Jan 23 2012,18:06:46) 
Empirical absorption correction using spherical harmonics, 
 implemented in SCALE3 ABSPACK scaling algorithm. 
;
_exptl_crystal_colour orange
_exptl_crystal_density_diffrn 1.172
_exptl_crystal_density_method 'not measured'
_exptl_crystal_description crystal
_exptl_crystal_F_000 536
_exptl_crystal_size_max 0.4
_exptl_crystal_size_mid 0.3
_exptl_crystal_size_min 0.3
_refine_diff_density_max 0.300
_refine_diff_density_min -0.198
_refine_diff_density_rms 0.048
_refine_ls_extinction_method none
_refine_ls_goodness_of_fit_ref 1.012
_refine_ls_hydrogen_treatment mixed
_refine_ls_matrix_type full
_refine_ls_number_parameters 145
_refine_ls_number_reflns 2773
_refine_ls_number_restraints 0
_refine_ls_restrained_S_all 1.012
_refine_ls_R_factor_all 0.0453
_refine_ls_R_factor_gt 0.0352
_refine_ls_shift/su_max 0.000
_refine_ls_shift/su_mean 0.000
_refine_ls_structure_factor_coef Fsqd
_refine_ls_weighting_details 'calc w=1/[\s^2^(Fo^2^)+(0.0431P)^2^+0.5011P] where P=(Fo^2^+2Fc^2^)/3'
_refine_ls_weighting_scheme calc
_refine_ls_wR_factor_gt 0.0855
_refine_ls_wR_factor_ref 0.0913
_reflns_number_gt 2322
_reflns_number_total 2773
_reflns_threshold_expression >2sigma(I)
_cod_data_source_file ic5b01858_si_001.cif
_cod_data_source_block alsntbu
_cod_original_cell_volume 1412.56(7)
_cod_database_code 4346639

loop_
_symmetry_equiv_pos_as_xyz
'x, y, z'
'-x+1/2, y+1/2, -z+1/2'
'-x, -y, -z'
'x-1/2, -y-1/2, z-1/2'

loop_
_atom_site_label
_atom_site_type_symbol
_atom_site_fract_x
_atom_site_fract_y
_atom_site_fract_z
_atom_site_U_iso_or_equiv
_atom_site_adp_type
_atom_site_occupancy
_atom_site_symmetry_multiplicity
_atom_site_calc_flag
_atom_site_refinement_flags
Al Al 0.46133(4) -0.00545(6) 0.25293(4) 0.02071(15) Uani 1 1 d .
S S 0.59814(4) 0.13428(5) 0.20852(3) 0.02294(14) Uani 1 1 d .
N N 0.56055(11) -0.17107(16) 0.32835(10) 0.0169(3) Uani 1 1 d .
C1 C 0.70004(14) 0.1354(2) 0.32461(12) 0.0182(4) Uani 1 1 d .
C2 C 0.76895(14) 0.2667(2) 0.34865(13) 0.0225(4) Uani 1 1 d .
H2A H 0.7558 0.3511 0.3055 0.027 Uiso 1 1 calc R
C3 C 0.85577(15) 0.2744(2) 0.43450(13) 0.0265(4) Uani 1 1 d .
H3A H 0.8991 0.3641 0.4490 0.032 Uiso 1 1 calc R
C4 C 0.87895(16) 0.1495(2) 0.49934(14) 0.0298(4) Uani 1 1 d .
H4A H 0.9379 0.1542 0.5570 0.036 Uiso 1 1 calc R
C5 C 0.81314(15) 0.0183(2) 0.47673(14) 0.0264(4) Uani 1 1 d .
H5A H 0.8296 -0.0667 0.5192 0.032 Uiso 1 1 calc R
C6 C 0.72173(14) 0.0089(2) 0.39123(12) 0.0196(4) Uani 1 1 d .
C7 C 0.66066(14) -0.1385(2) 0.38157(12) 0.0195(4) Uani 1 1 d .
H7A H 0.6996 -0.2200 0.4191 0.023 Uiso 1 1 calc R
C8 C 0.51378(14) -0.3325(2) 0.33500(13) 0.0217(4) Uani 1 1 d .
C9 C 0.58913(16) -0.4325(2) 0.41577(14) 0.0271(4) Uani 1 1 d .
H9A H 0.5978 -0.3838 0.4795 0.041 Uiso 1 1 calc R
H9B H 0.6621 -0.4440 0.4025 0.041 Uiso 1 1 calc R
H9C H 0.5550 -0.5326 0.4162 0.041 Uiso 1 1 calc R
C10 C 0.50043(18) -0.4113(2) 0.23371(14) 0.0316(5) Uani 1 1 d .
H10A H 0.5736 -0.4239 0.2210 0.047 Uiso 1 1 calc R
H10B H 0.4536 -0.3484 0.1823 0.047 Uiso 1 1 calc R
H10C H 0.4657 -0.5110 0.2343 0.047 Uiso 1 1 calc R
C11 C 0.39848(15) -0.3115(2) 0.35771(15) 0.0307(4) Uani 1 1 d .
H11A H 0.4086 -0.2625 0.4215 0.046 Uiso 1 1 calc R
H11B H 0.3635 -0.4109 0.3587 0.046 Uiso 1 1 calc R
H11C H 0.3509 -0.2480 0.3071 0.046 Uiso 1 1 calc R
C12 C 0.40256(18) 0.1061(3) 0.35287(15) 0.0369(5) Uani 1 1 d .
H12A H 0.3449 0.0449 0.3705 0.055 Uiso 1 1 calc R
H12B H 0.3710 0.2034 0.3257 0.055 Uiso 1 1 calc R
H12C H 0.4632 0.1244 0.4112 0.055 Uiso 1 1 calc R
C13 C 0.35536(15) -0.0723(2) 0.12798(13) 0.0273(4) Uani 1 1 d .
H13A H 0.2955 -0.1322 0.1429 0.041 Uiso 1 1 calc R
H13B H 0.3950 -0.1344 0.0904 0.041 Uiso 1 1 calc R
H13C H 0.3239 0.0171 0.0896 0.041 Uiso 1 1 calc R

loop_
_atom_site_aniso_label
_atom_site_aniso_U_11
_atom_site_aniso_U_22
_atom_site_aniso_U_33
_atom_site_aniso_U_23
_atom_site_aniso_U_13
_atom_site_aniso_U_12
Al 0.0176(3) 0.0222(3) 0.0207(3) 0.0017(2) 0.0018(2) 0.0030(2)
S 0.0241(3) 0.0201(2) 0.0219(2) 0.00485(17) 0.00082(18) 0.00008(17)
N 0.0174(7) 0.0177(7) 0.0152(7) 0.0003(5) 0.0033(6) -0.0009(6)
C1 0.0163(8) 0.0192(9) 0.0198(8) -0.0030(7) 0.0059(7) 0.0022(6)
C2 0.0255(9) 0.0182(9) 0.0258(9) -0.0020(7) 0.0103(8) -0.0003(7)
C3 0.0273(10) 0.0245(10) 0.0296(10) -0.0097(8) 0.0106(8) -0.0098(8)
C4 0.0258(10) 0.0360(12) 0.0236(10) -0.0050(8) -0.0007(8) -0.0082(8)
C5 0.0233(9) 0.0297(11) 0.0232(9) 0.0036(8) 0.0003(8) -0.0037(8)
C6 0.0183(9) 0.0205(9) 0.0191(9) -0.0009(7) 0.0031(7) -0.0011(7)
C7 0.0223(9) 0.0180(9) 0.0168(8) 0.0026(7) 0.0022(7) 0.0023(7)
C8 0.0223(9) 0.0200(9) 0.0211(9) 0.0027(7) 0.0024(7) -0.0053(7)
C9 0.0292(10) 0.0210(10) 0.0288(10) 0.0060(8) 0.0035(8) -0.0027(8)
C10 0.0435(12) 0.0231(10) 0.0263(10) -0.0015(8) 0.0056(9) -0.0104(9)
C11 0.0230(10) 0.0337(11) 0.0353(11) 0.0099(9) 0.0073(8) -0.0038(8)
C12 0.0363(12) 0.0402(13) 0.0348(12) -0.0016(9) 0.0103(9) 0.0127(9)
C13 0.0202(9) 0.0329(11) 0.0259(10) 0.0068(8) 0.0003(8) -0.0009(8)

loop_
_atom_type_symbol
_atom_type_description
_atom_type_scat_dispersion_real
_atom_type_scat_dispersion_imag
_atom_type_scat_source
C C 0.0033 0.0016 'International Tables Vol C Tables 4.2.6.8 and 6.1.1.4'
H H 0.0000 0.0000 'International Tables Vol C Tables 4.2.6.8 and 6.1.1.4'
N N 0.0061 0.0033 'International Tables Vol C Tables 4.2.6.8 and 6.1.1.4'
Al Al 0.0645 0.0514 'International Tables Vol C Tables 4.2.6.8 and 6.1.1.4'
S S 0.1246 0.1234 'International Tables Vol C Tables 4.2.6.8 and 6.1.1.4'

loop_
_geom_angle_atom_site_label_1
_geom_angle_atom_site_label_2
_geom_angle_atom_site_label_3
_geom_angle
C13 Al C12 119.25(9)
C13 Al N 115.33(7)
C12 Al N 105.28(8)
C13 Al S 106.30(6)
C12 Al S 110.95(7)
N Al S 97.66(4)
C1 S Al 98.69(6)
C7 N C8 118.83(14)
C7 N Al 120.41(12)
C8 N Al 120.26(10)
C6 C1 C2 118.02(15)
C6 C1 S 124.31(13)
C2 C1 S 117.52(13)
C3 C2 C1 121.81(17)
C3 C2 H2A 119.1
C1 C2 H2A 119.1
C4 C3 C2 120.51(17)
C4 C3 H3A 119.7
C2 C3 H3A 119.7
C5 C4 C3 118.77(17)
C5 C4 H4A 120.6
C3 C4 H4A 120.6
C4 C5 C6 121.99(17)
C4 C5 H5A 119.0
C6 C5 H5A 119.0
C5 C6 C1 118.86(15)
C5 C6 C7 113.75(15)
C1 C6 C7 127.37(15)
N C7 C6 128.98(16)
N C7 H7A 115.5
C6 C7 H7A 115.5
N C8 C9 113.52(14)
N C8 C11 106.50(14)
C9 C8 C11 109.28(14)
N C8 C10 107.77(13)
C9 C8 C10 109.03(15)
C11 C8 C10 110.72(15)
C8 C9 H9A 109.5
C8 C9 H9B 109.5
H9A C9 H9B 109.5
C8 C9 H9C 109.5
H9A C9 H9C 109.5
H9B C9 H9C 109.5
C8 C10 H10A 109.5
C8 C10 H10B 109.5
H10A C10 H10B 109.5
C8 C10 H10C 109.5
H10A C10 H10C 109.5
H10B C10 H10C 109.5
C8 C11 H11A 109.5
C8 C11 H11B 109.5
H11A C11 H11B 109.5
C8 C11 H11C 109.5
H11A C11 H11C 109.5
H11B C11 H11C 109.5
Al C12 H12A 109.5
Al C12 H12B 109.5
H12A C12 H12B 109.5
Al C12 H12C 109.5
H12A C12 H12C 109.5
H12B C12 H12C 109.5
Al C13 H13A 109.5
Al C13 H13B 109.5
H13A C13 H13B 109.5
Al C13 H13C 109.5
H13A C13 H13C 109.5
H13B C13 H13C 109.5

loop_
_geom_bond_atom_site_label_1
_geom_bond_atom_site_label_2
_geom_bond_distance
Al C13 1.9655(18)
Al C12 1.968(2)
Al N 1.9890(15)
Al S 2.2690(7)
S C1 1.7651(17)
N C7 1.287(2)
N C8 1.517(2)
C1 C6 1.411(2)
C1 C2 1.400(2)
C2 C3 1.378(2)
C2 H2A 0.9300
C3 C4 1.386(3)
C3 H3A 0.9300
C4 C5 1.377(3)
C4 H4A 0.9300
C5 C6 1.408(2)
C5 H5A 0.9300
C6 C7 1.463(2)
C7 H7A 0.9300
C8 C9 1.522(2)
C8 C11 1.529(2)
C8 C10 1.532(2)
C9 H9A 0.9600
C9 H9B 0.9600
C9 H9C 0.9600
C10 H10A 0.9600
C10 H10B 0.9600
C10 H10C 0.9600
C11 H11A 0.9600
C11 H11B 0.9600
C11 H11C 0.9600
C12 H12A 0.9600
C12 H12B 0.9600
C12 H12C 0.9600
C13 H13A 0.9600
C13 H13B 0.9600
C13 H13C 0.9600
